data_1010453
loop_
_publ_author_name
'Laves, F'
'Wallbaum, H J'

_publ_section_title
;
Die Kristallstruktur von Ni~3~ Ti und Si~2~ Ti
;
_journal_coden_ASTM ZEKGAX
_journal_name_full
;
Zeitschrift fuer Kristallographie, Kristallgeometrie, Kristallphysik,
Kristallchemie (-144,1977)
;
_journal_page_first 78
_journal_page_last 93
_journal_volume 101
_journal_year 1939
_chemical_compound_source Synthetic
_chemical_formula_structural 'Si2 Ti'
_chemical_formula_sum 'Si2 Ti'
_chemical_name_mineral Zhiqinite
_chemical_name_systematic 'Titanium silicide (1/2)'
_space_group_IT_number 70
_symmetry_cell_setting orthorhombic
_symmetry_space_group_name_Hall 'F 2 2 -1d'
_symmetry_space_group_name_H-M 'F d d d :1'
_cell_angle_alpha 90
_cell_angle_beta 90
_cell_angle_gamma 90
_cell_formula_units_Z 8
_cell_length_a 8.236
_cell_length_b 4.773
_cell_length_c 8.523
_cell_volume 335.0
_database_code_amcsd 0017373
_exptl_crystal_density_diffrn 4.126
_cod_original_sg_symbol_H-M 'F d d d S'
_cod_database_code 1010453

loop_
_space_group_symop_operation_xyz
x,y,z
-x,y,-z
1/4-x,1/4-y,1/4-z
1/4+x,1/4-y,1/4+z
x,-y,-z
-x,-y,z
1/4-x,1/4+y,1/4+z
1/4+x,1/4+y,1/4-z
x,1/2+y,1/2+z
1/2+x,y,1/2+z
1/2+x,1/2+y,z
-x,1/2+y,1/2-z
1/2-x,y,1/2-z
1/2-x,1/2+y,-z
1/4-x,3/4-y,3/4-z
3/4-x,1/4-y,3/4-z
3/4-x,3/4-y,1/4-z
1/4+x,3/4-y,3/4+z
3/4+x,1/4-y,3/4+z
3/4+x,3/4-y,1/4+z
x,1/2-y,1/2-z
1/2+x,-y,1/2-z
1/2+x,1/2-y,-z
-x,1/2-y,1/2+z
1/2-x,-y,1/2+z
1/2-x,1/2-y,z
1/4-x,3/4+y,3/4+z
3/4-x,1/4+y,3/4+z
3/4-x,3/4+y,1/4+z
1/4+x,3/4+y,3/4-z
3/4+x,1/4+y,3/4-z
3/4+x,3/4+y,1/4-z

loop_
_atom_site_label
_atom_site_type_symbol
_atom_site_symmetry_multiplicity
_atom_site_Wyckoff_symbol
_atom_site_fract_x
_atom_site_fract_y
_atom_site_fract_z
_atom_site_occupancy
_atom_site_attached_hydrogens
_atom_site_calc_flag
Ti1 Ti0 8 a 0. 0. 0. 1. 0 d
Si1 Si0 16 e 0.333 0. 0. 1. 0 d

loop_
_atom_type_symbol
_atom_type_oxidation_number
Ti0 0.000
Si0 0.000

loop_
_cod_related_entry_id
_cod_related_entry_database
_cod_related_entry_code
1 AMCSD 0017373
